data_7064330
loop_
_publ_author_name
'\.Iri\,sli, Sevil'
'Do\(gan, Umut'
'G\"unnaz, Salih'
'Yurt, Fatma'
'\,Sahin, Onur'

_publ_section_title
;
 Novel Schiff base-Pt(ii) complexes: inhibition of A\b aggregation via
 histidine interaction
;
_journal_issue 2
_journal_name_full 'New Journal of Chemistry'
_journal_page_first 1125
_journal_page_last 1138
_journal_paper_doi 10.1039/D5NJ04180E
_journal_volume 50
_journal_year 2026
_chemical_formula_moiety 'C27 H24 Cl2 N2 O2 Pt S'
_chemical_formula_sum 'C27 H24 Cl2 N2 O2 Pt S'
_chemical_formula_weight 706.53
_space_group_crystal_system triclinic
_space_group_IT_number 2
_space_group_name_Hall '-P 1'
_space_group_name_H-M_alt 'P -1'
_atom_sites_solution_hydrogens geom
_audit_creation_method SHELXL-2013
_audit_update_record
;
2020-09-07 deposited with the CCDC.	2025-12-15 downloaded from the CCDC.
;
_cell_angle_alpha 111.08(2)
_cell_angle_beta 90.57(3)
_cell_angle_gamma 105.13(2)
_cell_formula_units_Z 2
_cell_length_a 9.000(4)
_cell_length_b 11.709(6)
_cell_length_c 13.983(7)
_cell_measurement_reflns_used 6629
_cell_measurement_temperature 110
_cell_measurement_theta_max 27.99
_cell_measurement_theta_min 2.79
_cell_volume 1318.4(11)
_computing_cell_refinement 'SAINT(Bruker, 2013)'
_computing_data_collection 'APEX2 (Bruker, 2013)'
_computing_data_reduction 'Bruker SAINT'
_computing_molecular_graphics 'Mercury (Macrae, 2008)'
_computing_publication_material 'WinGX (Farrugia, 2012)'
_computing_structure_refinement 'SHELXL-2013 (Sheldrick, 2015)'
_computing_structure_solution 'SHELXS-2013 (Sheldrick, 2008)'
_diffrn_ambient_temperature 110
_diffrn_measured_fraction_theta_full 0.998
_diffrn_measured_fraction_theta_max 0.973
_diffrn_measurement_device_type 'Bruker APEX-II CCD'
_diffrn_measurement_method '\f and \w scans'
_diffrn_radiation_type MoK\a
_diffrn_radiation_wavelength 0.71073
_diffrn_reflns_av_R_equivalents 0.0830
_diffrn_reflns_av_unetI/netI 0.0720
_diffrn_reflns_Laue_measured_fraction_full 0.998
_diffrn_reflns_Laue_measured_fraction_max 0.973
_diffrn_reflns_limit_h_max 12
_diffrn_reflns_limit_h_min -12
_diffrn_reflns_limit_k_max 15
_diffrn_reflns_limit_k_min -15
_diffrn_reflns_limit_l_max 18
_diffrn_reflns_limit_l_min -18
_diffrn_reflns_number 31584
_diffrn_reflns_point_group_measured_fraction_full 0.998
_diffrn_reflns_point_group_measured_fraction_max 0.973
_diffrn_reflns_theta_full 25.242
_diffrn_reflns_theta_max 28.676
_diffrn_reflns_theta_min 2.789
_diffrn_standards_number 0
_exptl_absorpt_coefficient_mu 5.630
_exptl_absorpt_correction_T_max 0.7413
_exptl_absorpt_correction_T_min 0.6114
_exptl_absorpt_correction_type multi-scan
_exptl_absorpt_process_details Bruker
_exptl_crystal_colour colourless
_exptl_crystal_density_diffrn 1.780
_exptl_crystal_description block
_exptl_crystal_F_000 688
_exptl_crystal_size_max 0.15
_exptl_crystal_size_mid 0.11
_exptl_crystal_size_min 0.10
_refine_diff_density_max 1.180
_refine_diff_density_min -1.968
_refine_diff_density_rms 0.185
_refine_ls_extinction_method none
_refine_ls_goodness_of_fit_ref 1.063
_refine_ls_hydrogen_treatment constr
_refine_ls_matrix_type full
_refine_ls_number_parameters 318
_refine_ls_number_reflns 6622
_refine_ls_number_restraints 0
_refine_ls_restrained_S_all 1.063
_refine_ls_R_factor_all 0.0806
_refine_ls_R_factor_gt 0.0520
_refine_ls_shift/su_max 0.000
_refine_ls_shift/su_mean 0.000
_refine_ls_structure_factor_coef Fsqd
_refine_ls_weighting_details 'w=1/[\s^2^(Fo^2^)+(0.0384P)^2^+5.7009P] where P=(Fo^2^+2Fc^2^)/3'
_refine_ls_weighting_scheme calc
_refine_ls_wR_factor_gt 0.1066
_refine_ls_wR_factor_ref 0.1171
_reflns_Friedel_coverage 0.000
_reflns_number_gt 5014
_reflns_number_total 6622
_reflns_threshold_expression 'I > 2\s(I)'
_cod_data_source_file d5nj04180e2.cif
_cod_data_source_block shelx
_cod_original_cell_volume 1318.5(11)
_cod_database_code 7064330
_shelx_space_group_comment
;
The symmetry employed for this shelxl refinement is uniquely defined
by the following loop, which should always be used as a source of
symmetry information in preference to the above space-group names.
They are only intended as comments.
;
_shelxl_version_number 2013-4

loop_
_space_group_symop_operation_xyz
'x, y, z'
'-x, -y, -z'

loop_
_atom_site_label
_atom_site_type_symbol
_atom_site_fract_x
_atom_site_fract_y
_atom_site_fract_z
_atom_site_U_iso_or_equiv
_atom_site_adp_type
_atom_site_occupancy
_atom_site_site_symmetry_order
_atom_site_calc_flag
_atom_site_refinement_flags_posn
_atom_site_refinement_flags_adp
_atom_site_refinement_flags_occupancy
_atom_site_disorder_assembly
_atom_site_disorder_group
C1 C 0.1285(7) 0.3533(6) 0.4653(5) 0.0347(14) Uani 1 1 d . . . . .
C2 C 0.0799(9) 0.3386(8) 0.5553(5) 0.0459(18) Uani 1 1 d . . . . .
H2 H 0.0244 0.2597 0.5555 0.055 Uiso 1 1 calc R U . . .
C3 C 0.1182(10) 0.4462(9) 0.6434(6) 0.057(2) Uani 1 1 d . . . . .
H3 H 0.0893 0.4398 0.7054 0.068 Uiso 1 1 calc R U . . .
C4 C 0.1991(11) 0.5650(9) 0.6430(6) 0.059(2) Uani 1 1 d . . . . .
H4 H 0.2198 0.6360 0.7043 0.071 Uiso 1 1 calc R U . . .
C5 C 0.2498(9) 0.5807(7) 0.5542(6) 0.0459(18) Uani 1 1 d . . . . .
H5 H 0.3046 0.6597 0.5538 0.055 Uiso 1 1 calc R U . . .
C6 C 0.2130(8) 0.4701(6) 0.4655(5) 0.0355(15) Uani 1 1 d . . . . .
C7 C 0.1797(7) 0.3242(6) 0.3062(5) 0.0319(14) Uani 1 1 d . . . . .
C8 C 0.1908(8) 0.2623(6) 0.1949(5) 0.0331(14) Uani 1 1 d . . . . .
C9 C 0.0565(8) 0.2009(7) 0.1261(5) 0.0427(17) Uani 1 1 d . . . . .
H9 H -0.0400 0.1958 0.1502 0.051 Uiso 1 1 calc R U . . .
C10 C 0.0673(9) 0.1469(7) 0.0211(5) 0.0471(18) Uani 1 1 d . . . . .
H10 H -0.0224 0.1070 -0.0252 0.056 Uiso 1 1 calc R U . . .
C11 C 0.2093(9) 0.1521(7) -0.0147(6) 0.0448(18) Uani 1 1 d . . . . .
H11 H 0.2156 0.1153 -0.0850 0.054 Uiso 1 1 calc R U . . .
C12 C 0.3417(8) 0.2116(7) 0.0533(5) 0.0420(17) Uani 1 1 d . . . . .
C13 C 0.3338(8) 0.2684(6) 0.1579(5) 0.0402(16) Uani 1 1 d . . . . .
H13 H 0.4243 0.3106 0.2033 0.048 Uiso 1 1 calc R U . . .
C14 C 0.6040(9) 0.3147(8) 0.0444(6) 0.0480(19) Uani 1 1 d . . . . .
C15 C 0.5877(9) 0.4359(8) 0.0726(6) 0.0512(19) Uani 1 1 d . . . . .
H15 H 0.4898 0.4487 0.0756 0.061 Uiso 1 1 calc R U . . .
C16 C 0.7187(10) 0.5378(9) 0.0962(6) 0.055(2) Uani 1 1 d . . . . .
H16 H 0.7087 0.6200 0.1156 0.066 Uiso 1 1 calc R U . . .
C17 C 0.8621(10) 0.5204(8) 0.0915(6) 0.056(2) Uani 1 1 d . . . . .
H17 H 0.9495 0.5900 0.1069 0.067 Uiso 1 1 calc R U . . .
C18 C 0.8772(9) 0.3978(9) 0.0635(6) 0.056(2) Uani 1 1 d . . . . .
H18 H 0.9751 0.3851 0.0604 0.067 Uiso 1 1 calc R U . . .
C19 C 0.7479(9) 0.2954(8) 0.0406(6) 0.0490(19) Uani 1 1 d . . . . .
H19 H 0.7579 0.2134 0.0225 0.059 Uiso 1 1 calc R U . . .
C20 C 0.3290(8) 0.5451(6) 0.3264(5) 0.0342(15) Uani 1 1 d . . . . .
C21 C 0.4789(8) 0.6129(7) 0.3691(6) 0.0457(18) Uani 1 1 d . . . . .
H21 H 0.5253 0.5986 0.4218 0.055 Uiso 1 1 calc R U . . .
C22 C 0.5591(9) 0.7033(8) 0.3315(7) 0.056(2) Uani 1 1 d . . . . .
H22 H 0.6607 0.7499 0.3595 0.068 Uiso 1 1 calc R U . . .
C23 C 0.4921(10) 0.7250(7) 0.2547(7) 0.052(2) Uani 1 1 d . . . . .
H23 H 0.5475 0.7863 0.2308 0.062 Uiso 1 1 calc R U . . .
C24 C 0.3413(9) 0.6558(7) 0.2120(6) 0.0490(19) Uani 1 1 d . . . . .
H24 H 0.2961 0.6694 0.1584 0.059 Uiso 1 1 calc R U . . .
C25 C 0.2573(9) 0.5658(7) 0.2492(6) 0.0433(17) Uani 1 1 d . . . . .
H25 H 0.1549 0.5207 0.2225 0.052 Uiso 1 1 calc R U . . .
C26 C 0.3150(13) -0.0084(10) 0.4165(8) 0.082(3) Uani 1 1 d . . . . .
H26A H 0.4215 -0.0089 0.4195 0.123 Uiso 1 1 calc R U . . .
H26B H 0.2494 -0.0946 0.3874 0.123 Uiso 1 1 calc R U . . .
H26C H 0.2908 0.0328 0.4849 0.123 Uiso 1 1 calc R U . . .
C27 C 0.3369(11) -0.0173(9) 0.2179(7) 0.067(2) Uani 1 1 d . . . . .
H27A H 0.3283 0.0207 0.1684 0.101 Uiso 1 1 calc R U . . .
H27B H 0.2687 -0.1026 0.1935 0.101 Uiso 1 1 calc R U . . .
H27C H 0.4417 -0.0195 0.2273 0.101 Uiso 1 1 calc R U . . .
Cl1 Cl -0.2145(2) 0.0730(2) 0.3095(2) 0.0665(6) Uani 1 1 d . . . . .
Cl2 Cl -0.0354(3) -0.14678(19) 0.27233(19) 0.0670(6) Uani 1 1 d . . . . .
N1 N 0.1077(6) 0.2625(5) 0.3637(4) 0.0317(12) Uani 1 1 d . . . . .
N2 N 0.2446(6) 0.4500(5) 0.3638(4) 0.0333(12) Uani 1 1 d . . . . .
O1 O 0.4798(7) 0.2056(5) 0.0130(4) 0.0620(16) Uani 1 1 d . . . . .
O2 O 0.3984(6) 0.2006(5) 0.3775(5) 0.0685(18) Uani 1 1 d . . . . .
Pt1 Pt 0.04014(3) 0.07110(2) 0.32215(2) 0.03699(10) Uani 1 1 d . . . . .
S1 S 0.2845(2) 0.07541(18) 0.33850(16) 0.0480(5) Uani 1 1 d . . . . .

loop_
_atom_site_aniso_label
_atom_site_aniso_U_11
_atom_site_aniso_U_22
_atom_site_aniso_U_33
_atom_site_aniso_U_23
_atom_site_aniso_U_13
_atom_site_aniso_U_12
C1 0.033(3) 0.037(4) 0.033(3) 0.012(3) 0.006(3) 0.009(3)
C2 0.047(4) 0.058(5) 0.034(4) 0.023(4) 0.008(3) 0.010(4)
C3 0.059(5) 0.083(6) 0.034(4) 0.027(4) 0.012(4) 0.022(5)
C4 0.073(6) 0.063(6) 0.036(4) 0.006(4) 0.006(4) 0.028(5)
C5 0.055(5) 0.040(4) 0.040(4) 0.014(3) 0.003(3) 0.011(3)
C6 0.043(4) 0.037(4) 0.024(3) 0.008(3) 0.000(3) 0.012(3)
C7 0.033(3) 0.029(3) 0.031(3) 0.012(3) 0.002(3) 0.004(3)
C8 0.041(4) 0.028(3) 0.028(3) 0.012(3) 0.002(3) 0.004(3)
C9 0.040(4) 0.040(4) 0.039(4) 0.013(3) -0.001(3) -0.001(3)
C10 0.050(4) 0.044(4) 0.034(4) 0.005(3) -0.007(3) 0.006(3)
C11 0.053(4) 0.038(4) 0.033(4) 0.007(3) 0.003(3) 0.006(3)
C12 0.046(4) 0.037(4) 0.040(4) 0.011(3) 0.016(3) 0.009(3)
C13 0.036(3) 0.034(4) 0.039(4) 0.007(3) 0.003(3) -0.001(3)
C14 0.057(5) 0.049(5) 0.034(4) 0.012(3) 0.017(3) 0.015(4)
C15 0.040(4) 0.059(5) 0.057(5) 0.024(4) 0.016(4) 0.015(4)
C16 0.061(5) 0.060(5) 0.051(5) 0.026(4) 0.024(4) 0.018(4)
C17 0.056(5) 0.058(5) 0.041(4) 0.014(4) 0.010(4) 0.001(4)
C18 0.042(4) 0.072(6) 0.046(5) 0.017(4) 0.008(3) 0.013(4)
C19 0.055(5) 0.052(5) 0.042(4) 0.016(4) 0.008(4) 0.020(4)
C20 0.043(4) 0.022(3) 0.037(4) 0.012(3) 0.013(3) 0.005(3)
C21 0.042(4) 0.042(4) 0.046(4) 0.017(3) -0.001(3) 0.000(3)
C22 0.044(4) 0.047(5) 0.066(6) 0.017(4) 0.008(4) -0.001(4)
C23 0.061(5) 0.032(4) 0.065(5) 0.022(4) 0.030(4) 0.011(4)
C24 0.059(5) 0.049(5) 0.053(5) 0.031(4) 0.011(4) 0.021(4)
C25 0.044(4) 0.041(4) 0.047(4) 0.023(3) 0.003(3) 0.008(3)
C26 0.094(8) 0.077(7) 0.081(7) 0.030(6) -0.027(6) 0.036(6)
C27 0.070(6) 0.057(6) 0.076(6) 0.020(5) 0.008(5) 0.026(5)
Cl1 0.0350(10) 0.0617(13) 0.0949(17) 0.0284(12) 0.0057(10) 0.0022(9)
Cl2 0.0773(15) 0.0337(10) 0.0800(15) 0.0257(10) -0.0108(12) -0.0061(9)
N1 0.033(3) 0.035(3) 0.031(3) 0.018(2) 0.004(2) 0.007(2)
N2 0.044(3) 0.023(3) 0.029(3) 0.009(2) 0.006(2) 0.004(2)
O1 0.057(3) 0.047(3) 0.061(4) 0.001(3) 0.025(3) 0.007(3)
O2 0.041(3) 0.045(3) 0.098(5) 0.011(3) -0.019(3) 0.001(2)
Pt1 0.03808(15) 0.03012(15) 0.03885(16) 0.01601(11) -0.00103(10) -0.00097(10)
S1 0.0464(10) 0.0347(10) 0.0558(12) 0.0105(9) -0.0117(9) 0.0096(8)

loop_
_atom_type_symbol
_atom_type_description
_atom_type_scat_dispersion_real
_atom_type_scat_dispersion_imag
_atom_type_scat_source
C C 0.0033 0.0016 'International Tables Vol C Tables 4.2.6.8 and 6.1.1.4'
H H 0.0000 0.0000 'International Tables Vol C Tables 4.2.6.8 and 6.1.1.4'
Cl Cl 0.1484 0.1585 'International Tables Vol C Tables 4.2.6.8 and 6.1.1.4'
N N 0.0061 0.0033 'International Tables Vol C Tables 4.2.6.8 and 6.1.1.4'
O O 0.0106 0.0060 'International Tables Vol C Tables 4.2.6.8 and 6.1.1.4'
Pt Pt -1.7033 8.3905 'International Tables Vol C Tables 4.2.6.8 and 6.1.1.4'
S S 0.1246 0.1234 'International Tables Vol C Tables 4.2.6.8 and 6.1.1.4'

loop_
_geom_angle_atom_site_label_1
_geom_angle_atom_site_label_2
_geom_angle_atom_site_label_3
_geom_angle
_geom_angle_site_symmetry_1
_geom_angle_site_symmetry_3
_geom_angle_publ_flag
C6 C1 C2 121.5(6) . . ?
C6 C1 N1 108.4(5) . . ?
C2 C1 N1 130.1(6) . . ?
C3 C2 C1 116.6(7) . . ?
C3 C2 H2 121.7 . . ?
C1 C2 H2 121.7 . . ?
C2 C3 C4 121.9(7) . . ?
C2 C3 H3 119.1 . . ?
C4 C3 H3 119.1 . . ?
C5 C4 C3 122.1(8) . . ?
C5 C4 H4 118.9 . . ?
C3 C4 H4 118.9 . . ?
C4 C5 C6 115.4(7) . . ?
C4 C5 H5 122.3 . . ?
C6 C5 H5 122.3 . . ?
C1 C6 C5 122.5(6) . . ?
C1 C6 N2 106.4(5) . . ?
C5 C6 N2 131.1(6) . . ?
N1 C7 N2 111.2(5) . . ?
N1 C7 C8 124.1(6) . . ?
N2 C7 C8 124.8(5) . . ?
C13 C8 C9 119.5(6) . . ?
C13 C8 C7 120.8(6) . . ?
C9 C8 C7 119.7(6) . . ?
C8 C9 C10 119.6(7) . . ?
C8 C9 H9 120.2 . . ?
C10 C9 H9 120.2 . . ?
C11 C10 C9 120.4(7) . . ?
C11 C10 H10 119.8 . . ?
C9 C10 H10 119.8 . . ?
C12 C11 C10 120.0(7) . . ?
C12 C11 H11 120.0 . . ?
C10 C11 H11 120.0 . . ?
C11 C12 O1 116.9(6) . . ?
C11 C12 C13 120.5(7) . . ?
O1 C12 C13 122.5(7) . . ?
C12 C13 C8 119.9(6) . . ?
C12 C13 H13 120.0 . . ?
C8 C13 H13 120.0 . . ?
C19 C14 C15 120.8(8) . . ?
C19 C14 O1 115.8(7) . . ?
C15 C14 O1 123.3(7) . . ?
C16 C15 C14 118.9(8) . . ?
C16 C15 H15 120.5 . . ?
C14 C15 H15 120.5 . . ?
C17 C16 C15 121.1(9) . . ?
C17 C16 H16 119.4 . . ?
C15 C16 H16 119.4 . . ?
C16 C17 C18 119.5(8) . . ?
C16 C17 H17 120.3 . . ?
C18 C17 H17 120.3 . . ?
C19 C18 C17 120.1(8) . . ?
C19 C18 H18 119.9 . . ?
C17 C18 H18 119.9 . . ?
C14 C19 C18 119.6(8) . . ?
C14 C19 H19 120.2 . . ?
C18 C19 H19 120.2 . . ?
C21 C20 C25 121.9(6) . . ?
C21 C20 N2 119.0(6) . . ?
C25 C20 N2 119.2(6) . . ?
C20 C21 C22 118.2(7) . . ?
C20 C21 H21 120.9 . . ?
C22 C21 H21 120.9 . . ?
C23 C22 C21 121.3(7) . . ?
C23 C22 H22 119.4 . . ?
C21 C22 H22 119.4 . . ?
C22 C23 C24 120.0(7) . . ?
C22 C23 H23 120.0 . . ?
C24 C23 H23 120.0 . . ?
C23 C24 C25 120.0(7) . . ?
C23 C24 H24 120.0 . . ?
C25 C24 H24 120.0 . . ?
C20 C25 C24 118.6(7) . . ?
C20 C25 H25 120.7 . . ?
C24 C25 H25 120.7 . . ?
S1 C26 H26A 109.5 . . ?
S1 C26 H26B 109.5 . . ?
H26A C26 H26B 109.5 . . ?
S1 C26 H26C 109.5 . . ?
H26A C26 H26C 109.5 . . ?
H26B C26 H26C 109.5 . . ?
S1 C27 H27A 109.5 . . ?
S1 C27 H27B 109.5 . . ?
H27A C27 H27B 109.5 . . ?
S1 C27 H27C 109.5 . . ?
H27A C27 H27C 109.5 . . ?
H27B C27 H27C 109.5 . . ?
C7 N1 C1 106.6(5) . . ?
C7 N1 Pt1 125.2(4) . . ?
C1 N1 Pt1 125.8(4) . . ?
C7 N2 C6 107.4(5) . . ?
C7 N2 C20 126.1(5) . . ?
C6 N2 C20 126.5(5) . . ?
C12 O1 C14 119.1(6) . . ?
N1 Pt1 S1 88.97(16) . . ?
N1 Pt1 Cl2 179.06(15) . . ?
S1 Pt1 Cl2 90.80(8) . . ?
N1 Pt1 Cl1 89.48(16) . . ?
S1 Pt1 Cl1 178.11(8) . . ?
Cl2 Pt1 Cl1 90.77(9) . . ?
O2 S1 C26 108.1(4) . . ?
O2 S1 C27 107.8(4) . . ?
C26 S1 C27 101.2(5) . . ?
O2 S1 Pt1 117.0(3) . . ?
C26 S1 Pt1 111.1(4) . . ?
C27 S1 Pt1 110.4(3) . . ?

loop_
_geom_bond_atom_site_label_1
_geom_bond_atom_site_label_2
_geom_bond_distance
_geom_bond_site_symmetry_2
_geom_bond_publ_flag
C1 C6 1.379(9) . ?
C1 C2 1.390(9) . ?
C1 N1 1.410(8) . ?
C2 C3 1.369(11) . ?
C2 H2 0.9300 . ?
C3 C4 1.394(12) . ?
C3 H3 0.9300 . ?
C4 C5 1.384(11) . ?
C4 H4 0.9300 . ?
C5 C6 1.391(9) . ?
C5 H5 0.9300 . ?
C6 N2 1.401(8) . ?
C7 N1 1.330(8) . ?
C7 N2 1.359(8) . ?
C7 C8 1.479(9) . ?
C8 C13 1.386(9) . ?
C8 C9 1.389(9) . ?
C9 C10 1.390(10) . ?
C9 H9 0.9300 . ?
C10 C11 1.371(10) . ?
C10 H10 0.9300 . ?
C11 C12 1.370(10) . ?
C11 H11 0.9300 . ?
C12 O1 1.377(9) . ?
C12 C13 1.384(9) . ?
C13 H13 0.9300 . ?
C14 C19 1.370(11) . ?
C14 C15 1.378(11) . ?
C14 O1 1.384(9) . ?
C15 C16 1.378(11) . ?
C15 H15 0.9300 . ?
C16 C17 1.357(12) . ?
C16 H16 0.9300 . ?
C17 C18 1.390(12) . ?
C17 H17 0.9300 . ?
C18 C19 1.371(11) . ?
C18 H18 0.9300 . ?
C19 H19 0.9300 . ?
C20 C21 1.376(9) . ?
C20 C25 1.377(10) . ?
C20 N2 1.440(8) . ?
C21 C22 1.388(11) . ?
C21 H21 0.9300 . ?
C22 C23 1.359(12) . ?
C22 H22 0.9300 . ?
C23 C24 1.385(11) . ?
C23 H23 0.9300 . ?
C24 C25 1.392(10) . ?
C24 H24 0.9300 . ?
C25 H25 0.9300 . ?
C26 S1 1.770(10) . ?
C26 H26A 0.9600 . ?
C26 H26B 0.9600 . ?
C26 H26C 0.9600 . ?
C27 S1 1.791(9) . ?
C27 H27A 0.9600 . ?
C27 H27B 0.9600 . ?
C27 H27C 0.9600 . ?
Cl1 Pt1 2.303(2) . ?
Cl2 Pt1 2.294(2) . ?
N1 Pt1 2.019(5) . ?
O2 S1 1.458(6) . ?
Pt1 S1 2.194(2) . ?

loop_
_geom_torsion_atom_site_label_1
_geom_torsion_atom_site_label_2
_geom_torsion_atom_site_label_3
_geom_torsion_atom_site_label_4
_geom_torsion
_geom_torsion_site_symmetry_1
_geom_torsion_site_symmetry_2
_geom_torsion_site_symmetry_3
_geom_torsion_site_symmetry_4
_geom_torsion_publ_flag
C6 C1 C2 C3 1.0(11) . . . . ?
N1 C1 C2 C3 -180.0(7) . . . . ?
C1 C2 C3 C4 1.1(12) . . . . ?
C2 C3 C4 C5 -2.0(14) . . . . ?
C3 C4 C5 C6 0.6(12) . . . . ?
C2 C1 C6 C5 -2.5(11) . . . . ?
N1 C1 C6 C5 178.3(6) . . . . ?
C2 C1 C6 N2 178.8(6) . . . . ?
N1 C1 C6 N2 -0.4(7) . . . . ?
C4 C5 C6 C1 1.6(11) . . . . ?
C4 C5 C6 N2 179.9(7) . . . . ?
N1 C7 C8 C13 -121.5(7) . . . . ?
N2 C7 C8 C13 56.7(10) . . . . ?
N1 C7 C8 C9 60.5(9) . . . . ?
N2 C7 C8 C9 -121.3(7) . . . . ?
C13 C8 C9 C10 -0.3(11) . . . . ?
C7 C8 C9 C10 177.6(7) . . . . ?
C8 C9 C10 C11 1.1(11) . . . . ?
C9 C10 C11 C12 -0.5(12) . . . . ?
C10 C11 C12 O1 175.6(7) . . . . ?
C10 C11 C12 C13 -1.0(12) . . . . ?
C11 C12 C13 C8 1.7(11) . . . . ?
O1 C12 C13 C8 -174.6(7) . . . . ?
C9 C8 C13 C12 -1.1(11) . . . . ?
C7 C8 C13 C12 -179.0(6) . . . . ?
C19 C14 C15 C16 0.5(12) . . . . ?
O1 C14 C15 C16 -175.7(7) . . . . ?
C14 C15 C16 C17 0.4(12) . . . . ?
C15 C16 C17 C18 -0.7(12) . . . . ?
C16 C17 C18 C19 0.2(12) . . . . ?
C15 C14 C19 C18 -1.0(12) . . . . ?
O1 C14 C19 C18 175.5(7) . . . . ?
C17 C18 C19 C14 0.6(12) . . . . ?
C25 C20 C21 C22 -0.8(11) . . . . ?
N2 C20 C21 C22 179.4(7) . . . . ?
C20 C21 C22 C23 0.1(12) . . . . ?
C21 C22 C23 C24 -0.4(13) . . . . ?
C22 C23 C24 C25 1.3(12) . . . . ?
C21 C20 C25 C24 1.7(11) . . . . ?
N2 C20 C25 C24 -178.5(6) . . . . ?
C23 C24 C25 C20 -1.9(12) . . . . ?
N2 C7 N1 C1 -0.8(7) . . . . ?
C8 C7 N1 C1 177.6(6) . . . . ?
N2 C7 N1 Pt1 -164.4(4) . . . . ?
C8 C7 N1 Pt1 14.0(9) . . . . ?
C6 C1 N1 C7 0.7(7) . . . . ?
C2 C1 N1 C7 -178.4(7) . . . . ?
C6 C1 N1 Pt1 164.2(5) . . . . ?
C2 C1 N1 Pt1 -14.9(10) . . . . ?
N1 C7 N2 C6 0.6(8) . . . . ?
C8 C7 N2 C6 -177.8(6) . . . . ?
N1 C7 N2 C20 -178.9(6) . . . . ?
C8 C7 N2 C20 2.7(11) . . . . ?
C1 C6 N2 C7 -0.1(7) . . . . ?
C5 C6 N2 C7 -178.6(7) . . . . ?
C1 C6 N2 C20 179.4(6) . . . . ?
C5 C6 N2 C20 0.9(12) . . . . ?
C21 C20 N2 C7 -122.2(8) . . . . ?
C25 C20 N2 C7 58.0(10) . . . . ?
C21 C20 N2 C6 58.4(10) . . . . ?
C25 C20 N2 C6 -121.4(8) . . . . ?
C11 C12 O1 C14 135.8(8) . . . . ?
C13 C12 O1 C14 -47.7(11) . . . . ?
C19 C14 O1 C12 152.3(7) . . . . ?
C15 C14 O1 C12 -31.3(11) . . . . ?
